data_4348869
loop_
_publ_author_name
'Mastropietro, Teresa F.'
'Marino, Nadia'
'Munno, Giovanni De'
'Lloret, Francesc'
'Julve, Miguel'
'Pardo, Emilio'
'Armentano, Donatella'

_publ_section_title
;
 Selective Guest Inclusion in Oxalate-Based Iron(III) Magnetic
 Coordination Polymers.
;
_journal_issue 21
_journal_name_full 'Inorganic chemistry'
_journal_page_first 11160
_journal_page_last 11169
_journal_paper_doi 10.1021/acs.inorgchem.6b01769
_journal_volume 55
_journal_year 2016
_chemical_formula_sum 'C12 H34 Cl8 Fe4 N4 O21'
_chemical_formula_weight 1077.43
_space_group_crystal_system monoclinic
_space_group_IT_number 14
_space_group_name_Hall '-P 2ybc'
_space_group_name_H-M_alt 'P 1 21/c 1'
_atom_sites_solution_hydrogens mixed
_audit_creation_method SHELXL-2013
_cell_angle_alpha 90
_cell_angle_beta 104.060(3)
_cell_angle_gamma 90
_cell_formula_units_Z 2
_cell_length_a 10.7832(7)
_cell_length_b 13.9135(10)
_cell_length_c 13.0578(9)
_cell_measurement_reflns_used 7311
_cell_measurement_temperature 100(2)
_cell_measurement_theta_max 30.4
_cell_measurement_theta_min 2.4
_cell_volume 1900.4(2)
_computing_cell_refinement 'Bruker APEX'
_computing_data_collection 'Bruker APEX'
_computing_data_reduction 'Bruker SAINT'
_computing_molecular_graphics 'Bruker SHELXTL'
_computing_publication_material 'Bruker SHELXTL'
_computing_structure_refinement 'SHELXL-2013 (Sheldrick, 2013)'
_computing_structure_solution 'SHELXS-2013 (Sheldrick, 2013)'
_diffrn_ambient_temperature 100(2)
_diffrn_measured_fraction_theta_full 0.998
_diffrn_measured_fraction_theta_max 0.873
_diffrn_measurement_device_type 'CCD area detector'
_diffrn_measurement_method 'phi and omega scans'
_diffrn_radiation_type MoK\a
_diffrn_radiation_wavelength 0.71073
_diffrn_reflns_av_R_equivalents 0.0423
_diffrn_reflns_av_unetI/netI 0.0406
_diffrn_reflns_Laue_measured_fraction_full 0.998
_diffrn_reflns_Laue_measured_fraction_max 0.873
_diffrn_reflns_limit_h_max 12
_diffrn_reflns_limit_h_min -15
_diffrn_reflns_limit_k_max 20
_diffrn_reflns_limit_k_min -19
_diffrn_reflns_limit_l_max 18
_diffrn_reflns_limit_l_min -14
_diffrn_reflns_number 19761
_diffrn_reflns_point_group_measured_fraction_full 0.998
_diffrn_reflns_point_group_measured_fraction_max 0.873
_diffrn_reflns_theta_full 25.242
_diffrn_reflns_theta_max 31.010
_diffrn_reflns_theta_min 1.947
_exptl_absorpt_coefficient_mu 2.137
_exptl_absorpt_correction_T_max 0.702
_exptl_absorpt_correction_T_min 0.518
_exptl_absorpt_correction_type multi-scan
_exptl_absorpt_process_details sadabs
_exptl_crystal_colour yellow
_exptl_crystal_density_diffrn 1.883
_exptl_crystal_description parallelepiped
_exptl_crystal_F_000 1084
_exptl_crystal_size_max 0.30
_exptl_crystal_size_mid 0.24
_exptl_crystal_size_min 0.18
_refine_diff_density_max 1.052
_refine_diff_density_min -0.680
_refine_diff_density_rms 0.097
_refine_ls_extinction_method none
_refine_ls_goodness_of_fit_ref 1.142
_refine_ls_hydrogen_treatment mixed
_refine_ls_matrix_type full
_refine_ls_number_parameters 269
_refine_ls_number_reflns 5297
_refine_ls_number_restraints 6
_refine_ls_restrained_S_all 1.145
_refine_ls_R_factor_all 0.0435
_refine_ls_R_factor_gt 0.0337
_refine_ls_shift/su_max 0.001
_refine_ls_shift/su_mean 0.000
_refine_ls_structure_factor_coef Fsqd
_refine_ls_weighting_details 'w=1/[\s^2^(Fo^2^)+(0.0283P)^2^+0.8357P] where P=(Fo^2^+2Fc^2^)/3'
_refine_ls_weighting_scheme calc
_refine_ls_wR_factor_gt 0.0770
_refine_ls_wR_factor_ref 0.0814
_reflns_Friedel_coverage 0.000
_reflns_number_gt 4399
_reflns_number_total 5297
_reflns_threshold_expression 'I > 2\s(I)'
_cod_data_source_file ic6b01769_si_002.cif
_cod_data_source_block 1
_cod_original_sg_symbol_H-M 'P 21/c'
_cod_database_code 4348869
_shelx_space_group_comment
;
The symmetry employed for this shelxl refinement is uniquely defined
by the following loop, which should always be used as a source of
symmetry information in preference to the above space-group names.
They are only intended as comments.
;
_shelxl_version_number 2013-4

loop_
_space_group_symop_operation_xyz
'x, y, z'
'-x, y+1/2, -z+1/2'
'-x, -y, -z'
'x, -y-1/2, z-1/2'

loop_
_atom_site_label
_atom_site_type_symbol
_atom_site_fract_x
_atom_site_fract_y
_atom_site_fract_z
_atom_site_U_iso_or_equiv
_atom_site_adp_type
_atom_site_occupancy
_atom_site_site_symmetry_order
_atom_site_calc_flag
_atom_site_refinement_flags_posn
_atom_site_refinement_flags_adp
_atom_site_refinement_flags_occupancy
Fe1 Fe 0.73572(3) 0.56883(2) 0.99587(2) 0.01547(8) Uani 1 1 d . . .
Fe2 Fe 0.72505(3) 0.42121(2) 0.61188(2) 0.01424(8) Uani 1 1 d . . .
Cl3 Cl 0.92608(5) 0.43572(3) 0.58984(4) 0.01768(11) Uani 1 1 d . . .
Cl2 Cl 0.93044(5) 0.54827(4) 1.10702(4) 0.01747(11) Uani 1 1 d . . .
Cl4 Cl 0.67747(5) 0.27113(4) 0.54989(4) 0.02251(12) Uani 1 1 d . . .
Cl1 Cl 0.69844(5) 0.72515(4) 1.03125(4) 0.02489(13) Uani 1 1 d . . .
O6 O 0.64345(14) 0.50699(12) 1.09669(12) 0.0232(3) Uani 1 1 d . . .
O8 O 0.53140(14) 0.44226(11) 0.62148(12) 0.0178(3) Uani 1 1 d . . .
O2 O 0.77384(14) 0.61142(10) 0.85715(11) 0.0156(3) Uani 1 1 d . . .
O7 O 0.65141(14) 0.49557(11) 0.47542(12) 0.0185(3) Uani 1 1 d . . .
O4 O 0.75293(15) 0.55488(10) 0.69273(12) 0.0167(3) Uani 1 1 d . . .
O5 O 0.54630(14) 0.55541(11) 0.89651(12) 0.0193(3) Uani 1 1 d . . .
O3 O 0.75340(14) 0.37627(10) 0.76459(11) 0.0163(3) Uani 1 1 d . . .
O1 O 0.75250(15) 0.43435(10) 0.92515(12) 0.0173(3) Uani 1 1 d . . .
C2 C 0.76170(19) 0.54525(14) 0.78915(17) 0.0139(4) Uani 1 1 d . . .
C1 C 0.75512(19) 0.44260(14) 0.83042(17) 0.0145(4) Uani 1 1 d . . .
O2W O 0.96011(15) 0.20615(11) 0.53593(13) 0.0207(3) Uani 1 1 d D . .
N2 N 1.0110(2) 0.33141(16) 0.37524(18) 0.0279(5) Uani 1 1 d . . .
C4 C 0.5343(2) 0.51552(15) 0.45772(17) 0.0165(4) Uani 1 1 d . . .
C3 C 0.5278(2) 0.48576(16) 1.05782(17) 0.0181(4) Uani 1 1 d . . .
C6 C 0.5144(3) 0.7536(3) 0.2226(3) 0.0389(7) Uani 1 1 d . . .
N1 N 0.6277(2) 0.7030(2) 0.2843(2) 0.0519(7) Uani 1 1 d . . .
H1C H 0.6984 0.7241 0.2648 0.062 Uiso 1 1 calc R U .
H1A H 0.6183 0.6387 0.2721 0.062 Uiso 1 1 calc R U .
H1B H 0.6364 0.7148 0.3543 0.062 Uiso 1 1 calc R U .
C5 C 0.8814(3) 0.3545(2) 0.3111(2) 0.0364(7) Uani 1 1 d . . .
O1W O 0.88958(17) 0.72396(12) 0.27255(13) 0.0275(4) Uani 1 1 d D . .
H2C H 1.002(3) 0.292(2) 0.428(2) 0.031(7) Uiso 1 1 d . . .
H5C H 0.890(3) 0.389(2) 0.258(3) 0.048(9) Uiso 1 1 d . . .
H2B H 1.053(3) 0.300(2) 0.337(2) 0.033(8) Uiso 1 1 d . . .
H5B H 0.834(3) 0.296(2) 0.289(3) 0.051(9) Uiso 1 1 d . . .
H5A H 0.822(3) 0.389(2) 0.352(3) 0.049(9) Uiso 1 1 d . . .
H2A H 1.052(3) 0.386(2) 0.401(2) 0.041(8) Uiso 1 1 d . . .
H6C H 0.440(4) 0.733(3) 0.245(3) 0.071(12) Uiso 1 1 d . . .
H6B H 0.490(3) 0.729(3) 0.152(3) 0.073(12) Uiso 1 1 d . . .
H6A H 0.526(4) 0.816(4) 0.220(4) 0.094(15) Uiso 1 1 d . . .
H2W H 0.930(3) 0.751(2) 0.335(2) 0.050 Uiso 1 1 d D U .
H1W H 0.918(3) 0.6634(16) 0.270(2) 0.050 Uiso 1 1 d D U .
H3W H 0.969(3) 0.1434(16) 0.521(3) 0.050 Uiso 1 1 d D U .
H4W H 0.880(2) 0.213(2) 0.532(3) 0.050 Uiso 1 1 d D U .
O3W O 0.7293(12) 0.5527(9) 0.3009(10) 0.182(4) Uiso 0.5 1 d . . P

loop_
_atom_site_aniso_label
_atom_site_aniso_U_11
_atom_site_aniso_U_22
_atom_site_aniso_U_33
_atom_site_aniso_U_23
_atom_site_aniso_U_13
_atom_site_aniso_U_12
Fe1 0.01216(15) 0.02335(16) 0.01156(15) -0.00164(11) 0.00418(12) -0.00323(11)
Fe2 0.01482(15) 0.01542(14) 0.01141(15) -0.00063(11) 0.00111(11) 0.00362(11)
Cl3 0.0165(2) 0.0177(2) 0.0190(3) -0.00064(19) 0.0046(2) 0.00209(18)
Cl2 0.0133(2) 0.0236(2) 0.0153(2) -0.00080(19) 0.00303(19) -0.00147(19)
Cl4 0.0195(3) 0.0207(2) 0.0258(3) -0.0086(2) 0.0026(2) -0.0004(2)
Cl1 0.0258(3) 0.0291(3) 0.0191(3) -0.0065(2) 0.0042(2) 0.0068(2)
O6 0.0129(7) 0.0432(10) 0.0130(7) 0.0049(7) 0.0023(6) -0.0056(7)
O8 0.0178(8) 0.0218(7) 0.0127(7) 0.0026(6) 0.0015(6) 0.0058(6)
O2 0.0180(7) 0.0167(7) 0.0141(7) -0.0029(6) 0.0075(6) -0.0039(6)
O7 0.0163(7) 0.0256(8) 0.0130(7) 0.0020(6) 0.0024(6) 0.0057(6)
O4 0.0234(8) 0.0154(7) 0.0124(7) 0.0011(6) 0.0064(6) 0.0024(6)
O5 0.0152(7) 0.0311(8) 0.0124(7) 0.0039(6) 0.0050(6) -0.0031(6)
O3 0.0197(8) 0.0144(7) 0.0132(7) -0.0005(5) 0.0006(6) 0.0013(6)
O1 0.0192(8) 0.0197(7) 0.0134(7) 0.0021(6) 0.0047(6) -0.0022(6)
C2 0.0102(9) 0.0156(9) 0.0167(10) 0.0005(8) 0.0052(8) -0.0001(7)
C1 0.0108(9) 0.0166(9) 0.0145(10) 0.0010(8) 0.0001(8) -0.0020(7)
O2W 0.0185(8) 0.0179(7) 0.0257(9) -0.0039(6) 0.0050(7) 0.0023(6)
N2 0.0415(13) 0.0229(10) 0.0216(11) -0.0029(9) 0.0118(10) -0.0088(10)
C4 0.0163(10) 0.0169(10) 0.0148(10) -0.0020(8) 0.0009(8) 0.0034(8)
C3 0.0136(10) 0.0273(11) 0.0138(10) -0.0002(8) 0.0040(8) 0.0004(8)
C6 0.0346(16) 0.0523(19) 0.0295(15) -0.0051(14) 0.0072(12) -0.0161(14)
N1 0.0455(15) 0.075(2) 0.0293(13) -0.0002(13) -0.0020(11) -0.0272(14)
C5 0.0453(17) 0.0355(15) 0.0238(14) 0.0030(12) -0.0005(12) -0.0124(13)
O1W 0.0385(10) 0.0229(8) 0.0175(8) -0.0026(7) -0.0001(7) 0.0118(7)

loop_
_atom_type_symbol
_atom_type_description
_atom_type_scat_dispersion_real
_atom_type_scat_dispersion_imag
_atom_type_scat_source
C C 0.0033 0.0016 'International Tables Vol C Tables 4.2.6.8 and 6.1.1.4'
H H 0.0000 0.0000 'International Tables Vol C Tables 4.2.6.8 and 6.1.1.4'
N N 0.0061 0.0033 'International Tables Vol C Tables 4.2.6.8 and 6.1.1.4'
O O 0.0106 0.0060 'International Tables Vol C Tables 4.2.6.8 and 6.1.1.4'
Cl Cl 0.1484 0.1585 'International Tables Vol C Tables 4.2.6.8 and 6.1.1.4'
Fe Fe 0.3463 0.8444 'International Tables Vol C Tables 4.2.6.8 and 6.1.1.4'

loop_
_geom_angle_atom_site_label_1
_geom_angle_atom_site_label_2
_geom_angle_atom_site_label_3
_geom_angle
_geom_angle_site_symmetry_1
_geom_angle_site_symmetry_3
O6 Fe1 O2 159.62(6) . .
O6 Fe1 O1 90.90(6) . .
O2 Fe1 O1 79.17(6) . .
O6 Fe1 O5 79.06(6) . .
O2 Fe1 O5 81.72(6) . .
O1 Fe1 O5 80.14(6) . .
O6 Fe1 Cl2 93.17(5) . .
O2 Fe1 Cl2 104.51(4) . .
O1 Fe1 Cl2 90.22(5) . .
O5 Fe1 Cl2 167.43(5) . .
O6 Fe1 Cl1 97.75(5) . .
O2 Fe1 Cl1 89.22(4) . .
O1 Fe1 Cl1 166.23(5) . .
O5 Fe1 Cl1 90.96(5) . .
Cl2 Fe1 Cl1 99.94(2) . .
O3 Fe2 O7 160.05(6) . .
O3 Fe2 O4 79.23(6) . .
O7 Fe2 O4 88.18(6) . .
O3 Fe2 O8 84.34(6) . .
O7 Fe2 O8 78.72(6) . .
O4 Fe2 O8 82.73(6) . .
O3 Fe2 Cl4 91.95(4) . .
O7 Fe2 Cl4 98.59(5) . .
O4 Fe2 Cl4 169.30(4) . .
O8 Fe2 Cl4 90.44(4) . .
O3 Fe2 Cl3 103.34(4) . .
O7 Fe2 Cl3 91.44(4) . .
O4 Fe2 Cl3 87.75(4) . .
O8 Fe2 Cl3 166.48(4) . .
Cl4 Fe2 Cl3 100.28(2) . .
C3 O6 Fe1 115.57(14) . .
C4 O8 Fe2 112.38(13) 3_666 .
C2 O2 Fe1 113.79(13) . .
C4 O7 Fe2 115.55(14) . .
C2 O4 Fe2 112.01(13) . .
C3 O5 Fe1 112.18(13) 3_667 .
C1 O3 Fe2 114.62(13) . .
C1 O1 Fe1 112.09(13) . .
O4 C2 O2 126.92(19) . .
O4 C2 C1 117.14(18) . .
O2 C2 C1 115.92(18) . .
O1 C1 O3 127.50(19) . .
O1 C1 C2 116.58(18) . .
O3 C1 C2 115.92(18) . .
O8 C4 O7 126.7(2) 3_666 .
O8 C4 C4 116.9(2) 3_666 3_666
O7 C4 C4 116.4(2) . 3_666
O5 C3 O6 126.9(2) 3_667 .
O5 C3 C3 116.5(2) 3_667 3_667
O6 C3 C3 116.6(2) . 3_667

loop_
_geom_bond_atom_site_label_1
_geom_bond_atom_site_label_2
_geom_bond_distance
_geom_bond_site_symmetry_2
Fe1 O6 2.0249(15) .
Fe1 O2 2.0403(14) .
Fe1 O1 2.1136(15) .
Fe1 O5 2.1454(15) .
Fe1 Cl2 2.2619(6) .
Fe1 Cl1 2.2795(6) .
Fe2 O3 2.0408(14) .
Fe2 O7 2.0466(15) .
Fe2 O4 2.1236(15) .
Fe2 O8 2.1422(15) .
Fe2 Cl4 2.2531(6) .
Fe2 Cl3 2.2641(6) .
O6 C3 1.262(3) .
O8 C4 1.249(2) 3_666
O2 C2 1.264(2) .
O7 C4 1.258(3) .
O4 C2 1.247(3) .
O5 C3 1.247(3) 3_667
O3 C1 1.258(2) .
O1 C1 1.249(3) .
C2 C1 1.534(3) .
N2 C5 1.479(4) .
C4 O8 1.249(2) 3_666
C4 C4 1.533(4) 3_666
C3 O5 1.247(3) 3_667
C3 C3 1.535(4) 3_667
C6 N1 1.469(4) .

loop_
_geom_hbond_atom_site_label_D
_geom_hbond_atom_site_label_H
_geom_hbond_atom_site_label_A
_geom_hbond_distance_DH
_geom_hbond_distance_HA
_geom_hbond_distance_DA
_geom_hbond_angle_DHA
_geom_hbond_site_symmetry_A
N1 H1C O1W 0.91 2.04 2.880(3) 153.1 .
N1 H1C O2 0.91 2.62 3.054(3) 109.9 4_575
N1 H1A O8 0.91 2.63 3.092(3) 112.7 3_666
N1 H1B Cl1 0.91 2.39 3.284(3) 165.5 4_575
N2 H2C O2W 0.90(3) 1.98(3) 2.881(3) 173(2) .
N2 H2B O1W 0.86(3) 2.00(3) 2.849(3) 167(3) 2_745
N2 H2A Cl3 0.90(3) 2.49(3) 3.319(2) 153(3) 3_766
O1W H2W O2W 0.91(2) 1.90(2) 2.803(2) 170(3) 3_766
O1W H1W Cl3 0.90(2) 2.56(3) 3.2218(17) 131(2) 3_766
O1W H1W Cl2 0.90(2) 2.69(3) 3.3622(17) 132(2) 1_554
O2W H3W Cl2 0.91(2) 2.57(2) 3.2821(16) 136(2) 2_746
O2W H3W O1 0.91(2) 2.60(3) 3.058(2) 112(2) 4_565
O2W H4W Cl4 0.86(2) 2.39(2) 3.2264(17) 164(3) .
